data_4321011
loop_
_publ_author_name
'Tomoyuki Akutagawa'
'Tatsuo Hasegawa'
'Takayoshi Nakamura'
'Sadamu Takeda'
'Tamotsu Inabe'
'Ken-ichi Sugiura'
'Yoshiteru Sakata'
'Allan E. Underhill'

_publ_contact_author_address
;
Research Institute for Electronic Science, Hokkaido University
N12W6 kita-ku, Sapporo 060-0812, Japan
;
_publ_contact_author_email ' takuta@imd.es.hokudai.ac.jp '
_publ_contact_author_fax ' +81-11-706-4972 '
_publ_contact_author_name ' Tomoyuki Akutagawa'
_publ_contact_author_phone ' +81-11-706-2884 '
_publ_section_title
;
 M+(12-crown-4) Supramolecular Cations (M+= Na+, K+, Rb+, and NH4+) within
 Ni(2-thioxo-1,3-dithiole-4,5-dithiolate)2 Molecular Conductor
;
_journal_name_full 'Inorganic Chemistry'
_journal_page_first 2645
_journal_page_last 2651
_journal_paper_doi 10.1021/ic000104a
_journal_volume 39
_journal_year 2000
_chemical_formula_sum 'C30 H26 N Ni3 O4 S30'
_chemical_formula_weight 1602.44
_space_group_IT_number 13
_symmetry_cell_setting monoclinic
_symmetry_Int_Tables_number 13
_symmetry_space_group_name_Hall '-P 2yac'
_symmetry_space_group_name_H-M 'P 1 2/n 1'
_cell_angle_alpha 90
_cell_angle_beta 94.19(3)
_cell_angle_gamma 90
_cell_formula_units_Z 2
_cell_length_a 8.793(7)
_cell_length_b 7.537(6)
_cell_length_c 43.701(5)
_cell_measurement_reflns_used 25
_cell_measurement_temperature 296.2
_cell_measurement_theta_max 17.1
_cell_measurement_theta_min 14.4
_cell_volume 2888(3)
_computing_cell_refinement 'MSC/AFC Diffractometer Control'
_computing_data_collection 'MSC/AFC Diffractometer Control'
_computing_data_reduction 'teXsan Ver. 1.10'
_computing_publication_material 'teXsan Ver. 1.10'
_computing_structure_refinement 'teXsan Ver. 1.10'
_computing_structure_solution SIR92
_diffrn_measurement_device_type 'Rigaku AFC5R'
_diffrn_measurement_method \w-2\q
_diffrn_radiation_type 'Mo K\a'
_diffrn_radiation_wavelength 0.7107
_diffrn_reflns_av_R_equivalents 0.041
_diffrn_reflns_limit_h_max 11
_diffrn_reflns_limit_h_min 0
_diffrn_reflns_limit_k_max 9
_diffrn_reflns_limit_k_min 0
_diffrn_reflns_limit_l_max 56
_diffrn_reflns_limit_l_min -56
_diffrn_reflns_number 7586
_diffrn_reflns_theta_max 27.50
_diffrn_standards_decay_% 0.21
_diffrn_standards_interval_count 150
_diffrn_standards_number 3
_exptl_absorpt_coefficient_mu 2.089
_exptl_absorpt_correction_T_max 0.811
_exptl_absorpt_correction_T_min 0.527
_exptl_absorpt_correction_type psi-scan
_exptl_absorpt_process_details '(North, Phillips & Mathews, 1968)'
_exptl_crystal_colour black
_exptl_crystal_density_diffrn 1.842
_exptl_crystal_density_meas 1.800
_exptl_crystal_description needle
_exptl_crystal_size_max 0.500
_exptl_crystal_size_mid 0.100
_exptl_crystal_size_min 0.100
_refine_diff_density_max 0.71
_refine_diff_density_min -0.51
_refine_ls_extinction_method none
_refine_ls_goodness_of_fit_all 1.730
_refine_ls_number_parameters 318
_refine_ls_number_reflns 2928
_refine_ls_R_factor_obs 0.0516
_refine_ls_shift/esd_max 0.0069
_refine_ls_structure_factor_coef F
_refine_ls_weighting_scheme unit
_refine_ls_wR_factor_obs 0.0567
_reflns_number_observed 2928
_reflns_number_total 6629
_cod_data_source_file ic000104a_5.cif
_cod_data_source_block afc5r.xtl_master_file
_cod_original_formula_sum 'C30 H26 N O4 Ni3 S30 '
_cod_database_code 4321011

loop_
_symmetry_equiv_pos_as_xyz
x,y,z
1/2+x,-y,1/2+z
-x,-y,-z
1/2-x,y,1/2-z

loop_
_atom_site_aniso_label
_atom_site_aniso_U_11
_atom_site_aniso_U_22
_atom_site_aniso_U_33
_atom_site_aniso_U_12
_atom_site_aniso_U_13
_atom_site_aniso_U_23
Ni(1) 0.0349(8) 0.0365(10) 0.0438(9) 0.0055(8) 0.0044(7) 0.0001(8)
Ni(2) 0.0368(6) 0.0388(7) 0.0365(6) 0.0054(6) 0.0037(5) 0.0006(5)
S(1) 0.037(1) 0.045(1) 0.047(1) 0.009(1) 0.003(1) -0.005(1)
S(2) 0.042(1) 0.059(2) 0.043(1) 0.003(1) 0.000(1) 0.001(1)
S(3) 0.079(2) 0.113(3) 0.045(2) -0.007(2) 0.006(1) -0.011(2)
S(4) 0.047(1) 0.054(2) 0.050(1) 0.003(1) 0.012(1) -0.005(1)
S(5) 0.040(1) 0.045(1) 0.047(1) 0.012(1) 0.003(1) -0.003(1)
S(6) 0.042(1) 0.045(1) 0.036(1) 0.007(1) 0.0020(10) -0.003(1)
S(7) 0.056(2) 0.054(2) 0.040(1) 0.007(1) -0.002(1) -0.003(1)
S(8) 0.104(2) 0.074(2) 0.042(1) 0.006(2) 0.004(2) -0.008(2)
S(9) 0.054(1) 0.053(2) 0.044(1) 0.003(1) 0.010(1) -0.009(1)
S(10) 0.043(1) 0.047(2) 0.042(1) 0.010(1) 0.004(1) -0.004(1)
S(11) 0.040(1) 0.051(2) 0.045(1) 0.013(1) 0.003(1) -0.003(1)
S(12) 0.041(1) 0.057(2) 0.041(1) 0.002(1) -0.002(1) 0.002(1)
S(13) 0.078(2) 0.082(2) 0.044(2) -0.012(2) -0.001(1) -0.006(2)
S(14) 0.050(1) 0.050(2) 0.038(1) 0.004(1) 0.006(1) -0.005(1)
S(15) 0.039(1) 0.046(1) 0.038(1) 0.010(1) 0.0022(10) -0.001(1)
O(1) 0.118(7) 0.082(7) 0.067(5) 0.012(6) -0.016(5) -0.004(5)
O(2) 0.098(7) 0.070(6) 0.114(8) -0.003(6) 0.036(6) 0.005(6)
N(1) 0.063(8) 0.058(9) 0.057(7) 0.0000 0.007(6) 0.0000
N(2) 0.12(1) 0.09(1) 0.17(1) -0.003(9) -0.02(1) 0.00(1)
C(1) 0.039(5) 0.030(5) 0.039(5) 0.001(4) 0.010(4) 0.005(4)
C(2) 0.054(6) 0.054(7) 0.045(5) -0.006(5) 0.014(5) 0.010(5)
C(3) 0.036(4) 0.043(6) 0.039(5) 0.000(4) 0.004(4) -0.003(4)
C(4) 0.043(5) 0.035(5) 0.027(4) 0.006(4) 0.001(4) 0.008(4)
C(5) 0.063(6) 0.034(5) 0.038(5) -0.002(5) 0.006(4) 0.010(4)
C(6) 0.043(5) 0.034(5) 0.043(5) -0.003(4) 0.007(4) 0.005(4)
C(7) 0.038(4) 0.029(5) 0.034(4) 0.003(4) -0.003(4) 0.013(4)
C(8) 0.043(5) 0.041(6) 0.045(5) -0.011(5) 0.010(4) -0.001(5)
C(9) 0.032(4) 0.038(5) 0.046(5) 0.000(4) 0.004(4) -0.004(4)
C(10) 0.052(6) 0.10(1) 0.094(9) 0.009(7) 0.021(6) 0.023(9)
C(11) 0.098(9) 0.056(7) 0.061(7) 0.008(7) 0.007(7) -0.017(6)
C(12) 0.11(1) 0.08(1) 0.064(8) -0.028(9) -0.011(7) -0.006(7)
C(13) 0.073(8) 0.074(9) 0.082(9) 0.023(7) 0.001(7) 0.004(8)
C(14) 0.09(1) 0.062(10) 0.16(2) -0.022(9) 0.01(1) -0.01(1)
C(15) 0.15(2) 0.14(2) 0.12(1) -0.03(1) -0.06(1) 0.06(1)

loop_
_atom_site_label
_atom_site_type_symbol
_atom_site_fract_x
_atom_site_fract_y
_atom_site_fract_z
_atom_site_U_iso_or_equiv
_atom_site_thermal_displace_type
_atom_site_occupancy
_atom_site_calc_flag
_atom_site_refinement_flags
_atom_site_disorder_assembly
_atom_site_disorder_group
Ni(1) Ni 0.0000 0.0000 1.0000 0.0383(5) Uani 1.00 d S . .
Ni(2) Ni 0.3021(1) 0.3007(2) 0.97581(3) 0.0373(3) Uani 1.00 d . . .
S(1) S -0.1876(3) 0.0787(4) 0.96811(6) 0.0431(7) Uani 1.00 d . . .
S(2) S -0.2579(3) -0.0084(4) 0.90073(6) 0.0482(7) Uani 1.00 d . . .
S(3) S -0.1920(4) -0.1851(6) 0.84251(7) 0.079(1) Uani 1.00 d . . .
S(4) S 0.0220(3) -0.2093(4) 0.89804(6) 0.0498(7) Uani 1.00 d . . .
S(5) S 0.1111(3) -0.1468(4) 0.96538(6) 0.0439(7) Uani 1.00 d . . .
S(6) S 0.1168(3) 0.3804(4) 0.94342(5) 0.0410(6) Uani 1.00 d . . .
S(7) S 0.0622(3) 0.3106(4) 0.87542(6) 0.0506(7) Uani 1.00 d . . .
S(8) S 0.1430(4) 0.1567(5) 0.81638(7) 0.073(1) Uani 1.00 d . . .
S(9) S 0.3354(3) 0.0962(4) 0.87409(6) 0.0501(7) Uani 1.00 d . . .
S(10) S 0.4172(3) 0.1552(4) 0.94158(6) 0.0438(7) Uani 1.00 d . . .
S(11) S 0.4932(3) 0.2319(4) 1.00698(6) 0.0452(7) Uani 1.00 d . . .
S(12) S 0.5670(3) 0.3141(4) 1.07378(6) 0.0466(7) Uani 1.00 d . . .
S(13) S 0.4977(4) 0.4741(5) 1.13273(7) 0.0684(10) Uani 1.00 d . . .
S(14) S 0.2843(3) 0.5117(4) 1.07745(6) 0.0457(7) Uani 1.00 d . . .
S(15) S 0.1908(3) 0.4438(3) 1.01068(5) 0.0411(6) Uani 1.00 d . . .
O(1) O 0.431(1) -0.379(1) 0.7828(2) 0.090(3) Uani 1.00 d . . .
O(2) O 0.104(1) -0.382(1) 0.7826(2) 0.093(3) Uani 1.00 d . . .
N(1) N 0.2500 -0.653(2) 0.7500 0.059(4) Uani 1.00 d S . .
N(2) N -0.045(2) -0.836(2) 0.7293(4) 0.126(6) Uani 1.00 d . . .
C(1) C -0.1420(10) -0.022(1) 0.9347(2) 0.036(2) Uani 1.00 d . . .
C(2) C -0.145(1) -0.138(1) 0.8779(2) 0.050(3) Uani 1.00 d . . .
C(3) C -0.0106(10) -0.118(1) 0.9337(2) 0.039(2) Uani 1.00 d . . .
C(4) C 0.1688(10) 0.283(1) 0.9106(2) 0.035(2) Uani 1.00 d . . .
C(5) C 0.178(1) 0.187(1) 0.8534(2) 0.045(3) Uani 1.00 d . . .
C(6) C 0.2965(10) 0.185(1) 0.9096(2) 0.040(2) Uani 1.00 d . . .
C(7) C 0.4485(9) 0.328(1) 1.0404(2) 0.034(2) Uani 1.00 d . . .
C(8) C 0.452(1) 0.436(1) 1.0967(2) 0.043(3) Uani 1.00 d . . .
C(9) C 0.3153(9) 0.421(1) 1.0423(2) 0.039(2) Uani 1.00 d . . .
C(10) C 0.543(1) -0.315(2) 0.7632(3) 0.081(4) Uani 1.00 d . . .
C(11) C 0.354(2) -0.246(2) 0.7984(3) 0.072(4) Uani 1.00 d . . .
C(12) C 0.207(2) -0.328(2) 0.8088(3) 0.085(5) Uani 1.00 d . . .
C(13) C 0.030(1) -0.242(2) 0.7669(3) 0.077(4) Uani 1.00 d . . .
C(14) C -0.133(2) -0.775(2) 0.7116(5) 0.106(6) Uani 1.00 d . . .
C(15) C -0.243(2) -0.707(3) 0.6878(4) 0.141(7) Uani 1.00 d . . .

loop_
_atom_type_symbol
_atom_type_description
_atom_type_scat_dispersion_real
_atom_type_scat_dispersion_imag
_atom_type_scat_source
C C 0.003 0.002
;International Tables for Crystallography
(1992, Vol. C, Tables 4.2.6.8 and 6.1.1.1)
;
H H 0.000 0.000
;International Tables for Crystallography
(1992, Vol. C, Table 6.1.1.2)
;
O O 0.011 0.006
;International Tables for Crystallography
(1992, Vol. C, Tables 4.2.6.8 and 6.1.1.1)
;
Ni Ni 0.339 1.112
;International Tables for Crystallography
(1992, Vol. C, Tables 4.2.6.8 and 6.1.1.1)
;
S S 0.125 0.123
;International Tables for Crystallography
(1992, Vol. C, Tables 4.2.6.8 and 6.1.1.1)
;
N N 0.006 0.003
;International Tables for Crystallography
(1992, Vol. C, Tables 4.2.6.8 and 6.1.1.1)
;

loop_
_geom_angle_atom_site_label_1
_geom_angle_atom_site_label_2
_geom_angle_atom_site_label_3
_geom_angle
_geom_angle_site_symmetry_1
_geom_angle_site_symmetry_2
_geom_angle_site_symmetry_3
_geom_angle_publ_flag
S(1) Ni(1) S(1) 180.0000(1) . 1_555 3_557 yes
S(1) Ni(1) S(5) 92.95(10) . 1_555 1_555 yes
S(1) Ni(1) S(5) 87.05(10) . 1_555 3_557 yes
S(1) Ni(1) S(5) 87.05(10) . 3_557 1_555 yes
S(1) Ni(1) S(5) 92.95(10) . 3_557 3_557 yes
S(5) Ni(1) S(5) 180.0 . 1_555 3_557 yes
S(6) Ni(2) S(10) 93.2(1) . 1_555 1_555 yes
S(6) Ni(2) S(11) 177.0(1) . 1_555 1_555 yes
S(6) Ni(2) S(15) 88.0(1) . 1_555 1_555 yes
S(10) Ni(2) S(11) 86.1(1) . 1_555 1_555 yes
S(10) Ni(2) S(15) 178.8(1) . 1_555 1_555 yes
S(11) Ni(2) S(15) 92.7(1) . 1_555 1_555 yes
Ni(1) S(1) C(1) 102.2(3) . 1_555 1_555 yes
C(1) S(2) C(2) 97.5(5) . 1_555 1_555 yes
C(2) S(4) C(3) 98.2(5) . 1_555 1_555 yes
Ni(1) S(5) C(3) 102.5(3) . 1_555 1_555 yes
Ni(2) S(6) C(4) 101.3(3) . 1_555 1_555 yes
C(4) S(7) C(5) 97.2(4) . 1_555 1_555 yes
C(5) S(9) C(6) 96.4(4) . 1_555 1_555 yes
Ni(2) S(10) C(6) 101.7(3) . 1_555 1_555 yes
Ni(2) S(11) C(7) 102.9(3) . 1_555 1_555 yes
C(7) S(12) C(8) 96.6(4) . 1_555 1_555 yes
C(8) S(14) C(9) 96.7(4) . 1_555 1_555 yes
Ni(2) S(15) C(9) 102.9(3) . 1_555 1_555 yes
C(10) O(1) C(11) 115(1) . 1_555 1_555 yes
C(12) O(2) C(13) 114(1) . 1_555 1_555 yes
S(1) C(1) S(2) 122.6(5) . 1_555 1_555 yes
S(1) C(1) C(3) 120.7(7) . 1_555 1_555 yes
S(2) C(1) C(3) 116.7(7) . 1_555 1_555 yes
S(2) C(2) S(3) 123.4(6) . 1_555 1_555 yes
S(2) C(2) S(4) 112.1(6) . 1_555 1_555 yes
S(3) C(2) S(4) 124.5(6) . 1_555 1_555 yes
S(4) C(3) S(5) 122.9(5) . 1_555 1_555 yes
S(4) C(3) C(1) 115.5(7) . 1_555 1_555 yes
S(5) C(3) C(1) 121.6(7) . 1_555 1_555 yes
S(6) C(4) S(7) 121.9(5) . 1_555 1_555 yes
S(6) C(4) C(6) 122.6(7) . 1_555 1_555 yes
S(7) C(4) C(6) 115.5(7) . 1_555 1_555 yes
S(7) C(5) S(8) 123.4(6) . 1_555 1_555 yes
S(7) C(5) S(9) 113.7(5) . 1_555 1_555 yes
S(8) C(5) S(9) 123.0(6) . 1_555 1_555 yes
S(9) C(6) S(10) 121.6(5) . 1_555 1_555 yes
S(9) C(6) C(4) 117.2(7) . 1_555 1_555 yes
S(10) C(6) C(4) 121.2(7) . 1_555 1_555 yes
S(11) C(7) S(12) 122.4(5) . 1_555 1_555 yes
S(11) C(7) C(9) 121.4(6) . 1_555 1_555 yes
S(12) C(7) C(9) 116.2(7) . 1_555 1_555 yes
S(12) C(8) S(13) 122.7(6) . 1_555 1_555 yes
S(12) C(8) S(14) 113.8(5) . 1_555 1_555 yes
S(13) C(8) S(14) 123.5(6) . 1_555 1_555 yes
S(14) C(9) S(15) 123.2(5) . 1_555 1_555 yes
S(14) C(9) C(7) 116.7(7) . 1_555 1_555 yes
S(15) C(9) C(7) 120.1(7) . 1_555 1_555 yes
O(1) C(10) C(13) 111.5(10) . 1_555 4_556 yes
O(1) C(11) C(12) 107(1) . 1_555 1_555 yes
O(2) C(12) C(11) 111(1) . 1_555 1_555 yes
O(2) C(13) C(10) 107(1) . 1_555 4_556 yes
N(2) C(14) C(15) 176(2) . 1_555 1_555 yes

loop_
_geom_bond_atom_site_label_1
_geom_bond_atom_site_label_2
_geom_bond_distance
_geom_bond_site_symmetry_1
_geom_bond_site_symmetry_2
_geom_bond_publ_flag
Ni(1) S(1) 2.163(3) . . yes
Ni(1) S(1) 2.163(3) . 3_557 yes
Ni(1) S(5) 2.164(2) . . yes
Ni(1) S(5) 2.164(2) . 3_557 yes
Ni(2) S(6) 2.164(3) . . yes
Ni(2) S(10) 2.165(3) . . yes
Ni(2) S(11) 2.148(3) . . yes
Ni(2) S(15) 2.159(3) . . yes
S(1) C(1) 1.720(9) . . yes
S(2) C(1) 1.741(9) . . yes
S(2) C(2) 1.76(1) . . yes
S(3) C(2) 1.61(1) . . yes
S(4) C(2) 1.74(1) . . yes
S(4) C(3) 1.745(9) . . yes
S(5) C(3) 1.700(9) . . yes
S(6) C(4) 1.703(9) . . yes
S(7) C(4) 1.754(8) . . yes
S(7) C(5) 1.73(1) . . yes
S(8) C(5) 1.639(9) . . yes
S(9) C(5) 1.738(10) . . yes
S(9) C(6) 1.749(9) . . yes
S(10) C(6) 1.706(9) . . yes
S(11) C(7) 1.700(9) . . yes
S(12) C(7) 1.732(8) . . yes
S(12) C(8) 1.736(10) . . yes
S(13) C(8) 1.623(9) . . yes
S(14) C(8) 1.740(10) . . yes
S(14) C(9) 1.721(9) . . yes
S(15) C(9) 1.709(9) . . yes
O(1) C(10) 1.44(1) . . yes
O(1) C(11) 1.41(1) . . yes
O(2) C(12) 1.47(1) . . yes
O(2) C(13) 1.40(1) . . yes
N(2) C(14) 1.15(2) . . yes
C(1) C(3) 1.37(1) . . yes
C(4) C(6) 1.35(1) . . yes
C(7) C(9) 1.37(1) . . yes
C(10) C(13) 1.53(2) . 4_556 yes
C(11) C(12) 1.53(2) . . yes
C(14) C(15) 1.46(2) . . yes

loop_
_geom_contact_atom_site_label_1
_geom_contact_atom_site_label_2
_geom_contact_distance
_geom_contact_site_symmetry_1
_geom_contact_site_symmetry_2
_geom_contact_publ_flag
S(1) S(11) 3.577(4) . 1_455 ?
S(8) N(1) 3.428(6) . 1_565 ?
S(9) S(13) 3.577(5) . 3_667 ?
S(11) S(11) 3.552(6) . 3_657 ?
S(15) S(15) 3.520(5) . 3_567 ?
O(1) N(1) 2.92(1) . . ?
O(1) C(14) 3.47(2) . 4_556 ?
O(2) N(1) 2.85(1) . . ?
N(1) N(2) 3.02(2) . . ?
N(1) N(2) 3.02(2) . 4_556 ?
N(1) C(12) 3.60(2) . . ?
N(1) C(12) 3.60(2) . 4_556 ?
N(2) C(13) 3.51(2) . 1_545 ?
C(1) C(9) 3.55(1) . 3_557 ?
C(3) C(4) 3.59(1) . . ?
